data_7059815
loop_
_publ_author_name
'\<Cern\'ak, Juraj'
'Har\<c\'arov\'a, Katar\'ina'
'Falvello, Larry R.'
'Dlh\'a\<n, \<Lubor'
'Titi\<s, J\'an'
'Bo\<ca, Roman'

_publ_section_title
;
 Field induced slow magnetic relaxation in a zig-zag chain-like Dy(iii)
 complex with the ligand o-phenylenedioxydiacetato
;
_journal_issue 31
_journal_name_full 'New Journal of Chemistry'
_journal_page_first 13458
_journal_page_last 13465
_journal_paper_doi 10.1039/D0NJ02276D
_journal_volume 44
_journal_year 2020
_chemical_formula_moiety 'C10 H12 Dy N O11, H2 O'
_chemical_formula_sum 'C10 H14 Dy N O12'
_chemical_formula_weight 502.72
_space_group_crystal_system monoclinic
_space_group_IT_number 14
_space_group_name_Hall '-P 2ybc'
_space_group_name_H-M_alt 'P 1 21/c 1'
_atom_sites_solution_hydrogens mixed
_atom_sites_solution_primary direct
_atom_sites_solution_secondary difmap
_audit_creation_method SHELXL-2018/3
_audit_update_record
;
2020-06-10 deposited with the CCDC.	2020-07-15 downloaded from the CCDC.
;
_cell_angle_alpha 90
_cell_angle_beta 99.0238(9)
_cell_angle_gamma 90
_cell_formula_units_Z 4
_cell_length_a 14.53519(15)
_cell_length_b 11.48172(11)
_cell_length_c 8.90846(8)
_cell_measurement_reflns_used 36176
_cell_measurement_temperature 123(2)
_cell_measurement_theta_max 31.2060
_cell_measurement_theta_min 3.8000
_cell_volume 1468.32(2)
_computing_cell_refinement 'CrysAlisPro 1.171.38.46 (Rigaku OD, 2015)'
_computing_data_collection 'CrysAlisPro 1.171.38.46 (Rigaku OD, 2015)'
_computing_data_reduction 'CrysAlisPro 1.171.38.46 (Rigaku OD, 2015)'
_computing_molecular_graphics
;
 Diamond: Brandenburg and H. Putz, 2008. Crystal Impact Diamond, 
 Crystal and Molecular Structure Visualization, GbR, Postfach 1251, 
 D-53002 Bonn, Germany
;
_computing_publication_material 'SHELXL-2014/7 (Sheldrick, 2014)'
_computing_structure_refinement 'SHELXL-2018/3 (Sheldrick, 2018)'
_computing_structure_solution
;
 SIR92: A. Altomare, G. Cascarano, C. Giacovazzo, A. Guagliardi, 
 M. C. Burla, G. Polidori and M. Camalli, J. Appl. Cryst., 1994, 27, 435.
;
_diffrn_ambient_temperature 123(2)
_diffrn_detector 'CCD plate'
_diffrn_detector_area_resol_mean 16.0655
_diffrn_detector_type Sapphire3
_diffrn_measured_fraction_theta_full 0.998
_diffrn_measured_fraction_theta_max 0.998
_diffrn_measurement_device 'four-circle diffractometer'
_diffrn_measurement_device_type 'Xcalibur, Sapphire3'
_diffrn_measurement_method '\w scans'
_diffrn_radiation_monochromator graphite
_diffrn_radiation_probe x-ray
_diffrn_radiation_type 'Mo K\a'
_diffrn_radiation_wavelength 0.71073
_diffrn_reflns_av_R_equivalents 0.0550
_diffrn_reflns_av_unetI/netI 0.0151
_diffrn_reflns_Laue_measured_fraction_full 0.998
_diffrn_reflns_Laue_measured_fraction_max 0.998
_diffrn_reflns_limit_h_max 17
_diffrn_reflns_limit_h_min -17
_diffrn_reflns_limit_k_max 14
_diffrn_reflns_limit_k_min -14
_diffrn_reflns_limit_l_max 10
_diffrn_reflns_limit_l_min -10
_diffrn_reflns_number 46504
_diffrn_reflns_point_group_measured_fraction_full 0.998
_diffrn_reflns_point_group_measured_fraction_max 0.998
_diffrn_reflns_theta_full 25.242
_diffrn_reflns_theta_max 25.995
_diffrn_reflns_theta_min 3.081
_diffrn_source 'fine-focus sealed X-ray tube'
_diffrn_source_type 'Enhance (Mo) X-ray Source'
_exptl_absorpt_coefficient_mu 5.158
_exptl_absorpt_correction_T_max 1.00000
_exptl_absorpt_correction_T_min 0.67447
_exptl_absorpt_correction_type multi-scan
_exptl_absorpt_process_details
;
CrysAlisPro 1.171.38.46 (Rigaku Oxford Diffraction, 2015)
Empirical absorption correction using spherical harmonics,
 implemented in SCALE3 ABSPACK scaling algorithm.
;
_exptl_crystal_colour colourless
_exptl_crystal_density_diffrn 2.274
_exptl_crystal_description block
_exptl_crystal_F_000 972
_exptl_crystal_preparation 'Magnetic properties'
_exptl_crystal_recrystallization_method 'from the reaction mixture'
_exptl_crystal_size_max 0.227
_exptl_crystal_size_mid 0.165
_exptl_crystal_size_min 0.082
_refine_diff_density_max 0.633
_refine_diff_density_min -1.010
_refine_diff_density_rms 0.120
_refine_ls_extinction_method none
_refine_ls_goodness_of_fit_ref 1.079
_refine_ls_hydrogen_treatment mixed
_refine_ls_matrix_type full
_refine_ls_number_parameters 235
_refine_ls_number_reflns 2875
_refine_ls_number_restraints 9
_refine_ls_restrained_S_all 1.078
_refine_ls_R_factor_all 0.0194
_refine_ls_R_factor_gt 0.0179
_refine_ls_shift/su_max 0.001
_refine_ls_shift/su_mean 0.000
_refine_ls_structure_factor_coef Fsqd
_refine_ls_weighting_details 'w=1/[\s^2^(Fo^2^)+(0.0248P)^2^+2.0092P] where P=(Fo^2^+2Fc^2^)/3'
_refine_ls_weighting_scheme calc
_refine_ls_wR_factor_gt 0.0435
_refine_ls_wR_factor_ref 0.0440
_reflns_Friedel_coverage 0.000
_reflns_number_gt 2718
_reflns_number_total 2875
_reflns_threshold_expression 'I > 2\s(I)'
_cod_data_source_file d0nj02276d2.cif
_cod_data_source_block 1
_cod_depositor_comments
;Adding full bibliography for 7059815.cif.

 Adding full bibliography for 7059815.cif.
;
_cod_original_sg_symbol_H-M 'P 21/c'
_cod_database_code 7059815
_shelx_shelxl_version_number 2018/3
_shelx_space_group_comment
;
The symmetry employed for this shelxl refinement is uniquely defined
by the following loop, which should always be used as a source of
symmetry information in preference to the above space-group names.
They are only intended as comments.
;
_shelx_estimated_absorpt_t_min 0.387
_shelx_estimated_absorpt_t_max 0.677

loop_
_space_group_symop_operation_xyz
'x, y, z'
'-x, y+1/2, -z+1/2'
'-x, -y, -z'
'x, -y-1/2, z-1/2'

loop_
_atom_site_label
_atom_site_type_symbol
_atom_site_fract_x
_atom_site_fract_y
_atom_site_fract_z
_atom_site_U_iso_or_equiv
_atom_site_adp_type
_atom_site_occupancy
_atom_site_site_symmetry_order
_atom_site_calc_flag
_atom_site_refinement_flags_posn
_atom_site_refinement_flags_adp
_atom_site_refinement_flags_occupancy
_atom_site_disorder_assembly
_atom_site_disorder_group
Dy1 Dy 0.18788(2) 0.06233(2) 0.28797(2) 0.00998(6) Uani 1 1 d . . . . .
O1 O 0.08675(13) -0.07867(15) 0.1651(2) 0.0139(4) Uani 1 1 d . . . . .
O2 O 0.07558(13) -0.24043(16) 0.0239(2) 0.0189(4) Uani 1 1 d . . . . .
O3 O 0.24125(12) -0.14098(15) 0.33006(19) 0.0129(4) Uani 1 1 d . . . . .
O4 O 0.31424(13) 0.02930(16) 0.4971(2) 0.0137(4) Uani 1 1 d . . . . .
O5 O 0.19343(12) 0.19721(15) 0.48537(19) 0.0133(4) Uani 1 1 d . . . . .
O6 O 0.25906(13) 0.27136(16) 0.7095(2) 0.0162(4) Uani 1 1 d . . . . .
O7 O 0.22483(13) 0.02002(17) 0.0299(2) 0.0182(4) Uani 1 1 d . . . . .
O8 O 0.34770(14) 0.02180(17) 0.2004(2) 0.0180(4) Uani 1 1 d . . . . .
O9 O 0.36203(15) 0.03972(18) -0.0375(2) 0.0222(4) Uani 1 1 d . . . . .
O10 O 0.05961(13) 0.17836(17) 0.2057(2) 0.0172(4) Uani 1 1 d D . . . .
H110 H 0.0220(19) 0.181(3) 0.125(2) 0.026 Uiso 1 1 d D U . . .
H210 H 0.078(2) 0.2469(13) 0.226(3) 0.026 Uiso 1 1 d D U . . .
O11 O 0.10772(14) -0.01856(17) 0.4800(2) 0.0170(4) Uani 1 1 d D . . . .
H111 H 0.095(2) -0.0881(11) 0.493(3) 0.026 Uiso 1 1 d D U . . .
H211 H 0.097(2) 0.017(2) 0.557(2) 0.026 Uiso 1 1 d D U . . .
O12 O 0.09438(14) 0.41548(18) 0.2637(2) 0.0183(4) Uani 1 1 d D . . . .
H112 H 0.0457(13) 0.430(3) 0.299(3) 0.027 Uiso 1 1 d D U . . .
H212 H 0.1371(15) 0.427(3) 0.337(3) 0.027 Uiso 1 1 d D U . . .
N1 N 0.31380(16) 0.02746(19) 0.0621(2) 0.0139(4) Uani 1 1 d . . . . .
C1 C 0.11366(18) -0.1782(2) 0.1295(3) 0.0133(5) Uani 1 1 d . . . . .
C2 C 0.20077(19) -0.2290(2) 0.2250(3) 0.0159(5) Uani 1 1 d . . . . .
H2A H 0.184232 -0.298311 0.281133 0.019 Uiso 1 1 calc R U . . .
H2B H 0.245941 -0.252915 0.158426 0.019 Uiso 1 1 calc R U . . .
C3 C 0.32533(17) -0.1656(2) 0.4207(3) 0.0116(5) Uani 1 1 d . . . . .
C4 C 0.37007(19) -0.2715(2) 0.4248(3) 0.0167(5) Uani 1 1 d . . . . .
H4 H 0.343794 -0.333915 0.362326 0.020 Uiso 1 1 calc R U . . .
C5 C 0.45479(19) -0.2861(2) 0.5222(3) 0.0183(6) Uani 1 1 d . . . . .
H5 H 0.486036 -0.358974 0.525997 0.022 Uiso 1 1 calc R U . . .
C6 C 0.49317(18) -0.1954(2) 0.6126(3) 0.0176(5) Uani 1 1 d . . . . .
H6 H 0.551043 -0.205985 0.677273 0.021 Uiso 1 1 calc R U . . .
C7 C 0.44759(19) -0.0884(2) 0.6096(3) 0.0147(5) Uani 1 1 d . . . . .
H7 H 0.473417 -0.026428 0.673253 0.018 Uiso 1 1 calc R U . . .
C8 C 0.36440(19) -0.0738(2) 0.5128(3) 0.0120(5) Uani 1 1 d . . . . .
C9 C 0.33329(19) 0.1132(2) 0.6184(3) 0.0160(5) Uani 1 1 d . . . . .
H9A H 0.393192 0.152925 0.613415 0.019 Uiso 1 1 calc R U . . .
H9B H 0.337960 0.073476 0.717902 0.019 Uiso 1 1 calc R U . . .
C10 C 0.25501(18) 0.2011(2) 0.6015(3) 0.0133(5) Uani 1 1 d . . . . .

loop_
_atom_site_aniso_label
_atom_site_aniso_U_11
_atom_site_aniso_U_22
_atom_site_aniso_U_33
_atom_site_aniso_U_23
_atom_site_aniso_U_13
_atom_site_aniso_U_12
Dy1 0.01263(8) 0.00857(8) 0.00832(8) 0.00022(4) 0.00035(5) 0.00017(4)
O1 0.0123(9) 0.0122(9) 0.0166(9) -0.0030(7) 0.0000(7) 0.0002(7)
O2 0.0217(10) 0.0154(9) 0.0173(9) -0.0046(8) -0.0043(8) 0.0022(8)
O3 0.0131(9) 0.0112(8) 0.0128(8) -0.0028(7) -0.0032(7) 0.0025(7)
O4 0.0168(9) 0.0110(8) 0.0121(9) -0.0036(7) -0.0016(7) 0.0037(7)
O5 0.0163(9) 0.0111(9) 0.0119(8) -0.0018(7) 0.0004(7) -0.0006(7)
O6 0.0221(10) 0.0129(9) 0.0132(9) -0.0041(7) 0.0017(7) 0.0016(7)
O7 0.0171(10) 0.0220(10) 0.0149(9) -0.0026(8) 0.0005(7) -0.0017(8)
O8 0.0212(10) 0.0209(10) 0.0111(9) 0.0019(8) -0.0003(7) 0.0028(8)
O9 0.0257(11) 0.0254(11) 0.0178(10) 0.0029(8) 0.0102(9) -0.0023(9)
O10 0.0163(9) 0.0145(9) 0.0181(9) -0.0017(8) -0.0056(7) 0.0018(8)
O11 0.0263(11) 0.0115(9) 0.0147(9) -0.0016(8) 0.0079(8) -0.0028(8)
O12 0.0172(10) 0.0228(10) 0.0144(9) 0.0001(8) 0.0013(8) 0.0020(8)
N1 0.0174(12) 0.0104(10) 0.0140(11) -0.0004(9) 0.0032(9) -0.0012(9)
C1 0.0153(12) 0.0133(12) 0.0115(12) 0.0011(10) 0.0028(9) -0.0008(10)
C2 0.0183(13) 0.0134(12) 0.0146(12) -0.0017(10) -0.0020(10) -0.0008(10)
C3 0.0117(12) 0.0142(12) 0.0086(11) 0.0030(9) 0.0012(9) 0.0022(10)
C4 0.0197(14) 0.0136(13) 0.0165(12) -0.0003(10) 0.0020(10) 0.0012(10)
C5 0.0181(13) 0.0158(13) 0.0204(13) 0.0034(11) 0.0010(10) 0.0066(10)
C6 0.0149(13) 0.0223(14) 0.0148(12) 0.0055(11) -0.0007(10) 0.0036(11)
C7 0.0168(13) 0.0161(13) 0.0109(12) 0.0020(10) 0.0018(10) -0.0013(10)
C8 0.0143(13) 0.0116(12) 0.0108(12) 0.0021(9) 0.0044(10) 0.0028(9)
C9 0.0215(14) 0.0152(13) 0.0099(12) -0.0063(10) -0.0017(10) 0.0019(11)
C10 0.0173(13) 0.0105(12) 0.0127(12) 0.0015(10) 0.0039(10) -0.0028(10)

loop_
_atom_type_symbol
_atom_type_description
_atom_type_scat_dispersion_real
_atom_type_scat_dispersion_imag
_atom_type_scat_source
C C 0.0033 0.0016 'International Tables Vol C Tables 4.2.6.8 and 6.1.1.4'
H H 0.0000 0.0000 'International Tables Vol C Tables 4.2.6.8 and 6.1.1.4'
N N 0.0061 0.0033 'International Tables Vol C Tables 4.2.6.8 and 6.1.1.4'
O O 0.0106 0.0060 'International Tables Vol C Tables 4.2.6.8 and 6.1.1.4'
Dy Dy -0.1892 4.4098 'International Tables Vol C Tables 4.2.6.8 and 6.1.1.4'

loop_
_geom_angle_atom_site_label_1
_geom_angle_atom_site_label_2
_geom_angle_atom_site_label_3
_geom_angle
_geom_angle_site_symmetry_1
_geom_angle_site_symmetry_3
_geom_angle_publ_flag
O10 Dy1 O6 78.87(7) . 4_565 ?
O10 Dy1 O5 77.74(6) . . ?
O6 Dy1 O5 73.62(6) 4_565 . ?
O10 Dy1 O1 80.47(7) . . ?
O6 Dy1 O1 134.63(6) 4_565 . ?
O5 Dy1 O1 139.12(6) . . ?
O10 Dy1 O11 89.50(7) . . ?
O6 Dy1 O11 144.89(6) 4_565 . ?
O5 Dy1 O11 71.55(6) . . ?
O1 Dy1 O11 74.11(6) . . ?
O10 Dy1 O4 143.72(6) . . ?
O6 Dy1 O4 92.30(6) 4_565 . ?
O5 Dy1 O4 66.03(6) . . ?
O1 Dy1 O4 126.43(6) . . ?
O11 Dy1 O4 77.68(6) . . ?
O10 Dy1 O3 144.11(6) . . ?
O6 Dy1 O3 132.55(6) 4_565 . ?
O5 Dy1 O3 122.65(6) . . ?
O1 Dy1 O3 64.94(6) . . ?
O11 Dy1 O3 72.69(6) . . ?
O4 Dy1 O3 63.57(6) . . ?
O10 Dy1 O7 95.73(7) . . ?
O6 Dy1 O7 73.30(6) 4_565 . ?
O5 Dy1 O7 146.92(6) . . ?
O1 Dy1 O7 69.14(6) . . ?
O11 Dy1 O7 141.36(6) . . ?
O4 Dy1 O7 115.51(6) . . ?
O3 Dy1 O7 81.24(6) . . ?
O10 Dy1 O8 136.02(6) . . ?
O6 Dy1 O8 66.29(6) 4_565 . ?
O5 Dy1 O8 114.64(6) . . ?
O1 Dy1 O8 105.10(6) . . ?
O11 Dy1 O8 134.34(6) . . ?
O4 Dy1 O8 66.42(6) . . ?
O3 Dy1 O8 66.62(6) . . ?
O7 Dy1 O8 49.98(6) . . ?
C1 O1 Dy1 123.12(16) . . ?
C3 O3 C2 118.03(19) . . ?
C3 O3 Dy1 120.59(14) . . ?
C2 O3 Dy1 118.56(14) . . ?
C8 O4 C9 117.32(19) . . ?
C8 O4 Dy1 122.19(15) . . ?
C9 O4 Dy1 120.21(14) . . ?
C10 O5 Dy1 125.35(16) . . ?
C10 O6 Dy1 142.20(17) . 4_566 ?
N1 O7 Dy1 97.81(13) . . ?
N1 O8 Dy1 93.06(15) . . ?
Dy1 O10 H110 133(2) . . ?
Dy1 O10 H210 105(2) . . ?
H110 O10 H210 107(2) . . ?
Dy1 O11 H111 128(2) . . ?
Dy1 O11 H211 125(2) . . ?
H111 O11 H211 106(2) . . ?
H112 O12 H212 104(2) . . ?
O9 N1 O8 122.5(2) . . ?
O9 N1 O7 121.2(2) . . ?
O8 N1 O7 116.3(2) . . ?
O2 C1 O1 126.3(2) . . ?
O2 C1 C2 115.8(2) . . ?
O1 C1 C2 117.9(2) . . ?
O3 C2 C1 108.3(2) . . ?
O3 C2 H2A 110.0 . . ?
C1 C2 H2A 110.0 . . ?
O3 C2 H2B 110.0 . . ?
C1 C2 H2B 110.0 . . ?
H2A C2 H2B 108.4 . . ?
C4 C3 O3 124.5(2) . . ?
C4 C3 C8 120.2(2) . . ?
O3 C3 C8 115.4(2) . . ?
C3 C4 C5 119.2(2) . . ?
C3 C4 H4 120.4 . . ?
C5 C4 H4 120.4 . . ?
C6 C5 C4 120.5(2) . . ?
C6 C5 H5 119.8 . . ?
C4 C5 H5 119.8 . . ?
C5 C6 C7 120.4(2) . . ?
C5 C6 H6 119.8 . . ?
C7 C6 H6 119.8 . . ?
C8 C7 C6 119.1(2) . . ?
C8 C7 H7 120.5 . . ?
C6 C7 H7 120.5 . . ?
C7 C8 O4 124.2(2) . . ?
C7 C8 C3 120.7(2) . . ?
O4 C8 C3 115.1(2) . . ?
O4 C9 C10 108.6(2) . . ?
O4 C9 H9A 110.0 . . ?
C10 C9 H9A 110.0 . . ?
O4 C9 H9B 110.0 . . ?
C10 C9 H9B 110.0 . . ?
H9A C9 H9B 108.4 . . ?
O6 C10 O5 126.7(2) . . ?
O6 C10 C9 114.2(2) . . ?
O5 C10 C9 119.1(2) . . ?

loop_
_geom_bond_atom_site_label_1
_geom_bond_atom_site_label_2
_geom_bond_distance
_geom_bond_site_symmetry_2
_geom_bond_publ_flag
Dy1 O10 2.3150(18) . ?
Dy1 O6 2.3308(18) 4_565 ?
Dy1 O5 2.3350(17) . ?
Dy1 O1 2.3398(18) . ?
Dy1 O11 2.4024(18) . ?
Dy1 O4 2.4321(17) . ?
Dy1 O3 2.4699(17) . ?
Dy1 O7 2.4898(19) . ?
Dy1 O8 2.606(2) . ?
O1 C1 1.265(3) . ?
O2 C1 1.240(3) . ?
O3 C3 1.384(3) . ?
O3 C2 1.439(3) . ?
O4 C8 1.386(3) . ?
O4 C9 1.441(3) . ?
O5 C10 1.258(3) . ?
O6 C10 1.250(3) . ?
O7 N1 1.283(3) . ?
O8 N1 1.254(3) . ?
O9 N1 1.222(3) . ?
O10 H110 0.834(10) . ?
O10 H210 0.839(10) . ?
O11 H111 0.832(10) . ?
O11 H211 0.832(10) . ?
O12 H112 0.835(10) . ?
O12 H212 0.837(10) . ?
C1 C2 1.526(4) . ?
C2 H2A 0.9900 . ?
C2 H2B 0.9900 . ?
C3 C4 1.377(4) . ?
C3 C8 1.400(4) . ?
C4 C5 1.401(4) . ?
C4 H4 0.9500 . ?
C5 C6 1.379(4) . ?
C5 H5 0.9500 . ?
C6 C7 1.394(4) . ?
C6 H6 0.9500 . ?
C7 C8 1.381(4) . ?
C7 H7 0.9500 . ?
C9 C10 1.511(4) . ?
C9 H9A 0.9900 . ?
C9 H9B 0.9900 . ?

loop_
_geom_hbond_atom_site_label_D
_geom_hbond_atom_site_label_H
_geom_hbond_atom_site_label_A
_geom_hbond_distance_DH
_geom_hbond_distance_HA
_geom_hbond_distance_DA
_geom_hbond_angle_DHA
_geom_hbond_site_symmetry_A
_geom_hbond_publ_flag
O10 H110 O2 0.834(10) 1.909(16) 2.701(3) 158(3) 3 yes
O10 H210 O12 0.839(10) 1.974(12) 2.802(3) 169(3) . yes
O11 H111 O2 0.832(10) 2.013(10) 2.844(3) 175(3) 4_556 yes
O11 H211 O12 0.832(10) 2.005(13) 2.825(3) 168(3) 4_566 yes
O12 H112 O1 0.835(10) 2.002(13) 2.804(3) 161(3) 2 yes
O12 H212 O7 0.837(10) 2.065(13) 2.891(3) 169(3) 4_566 yes
C4 H4 O9 0.95 2.53 3.102(3) 119.3 4_556 yes
C9 H9B O9 0.99 2.19 3.144(3) 162.2 1_556 yes

loop_
_geom_torsion_atom_site_label_1
_geom_torsion_atom_site_label_2
_geom_torsion_atom_site_label_3
_geom_torsion_atom_site_label_4
_geom_torsion
_geom_torsion_site_symmetry_1
_geom_torsion_site_symmetry_2
_geom_torsion_site_symmetry_3
_geom_torsion_site_symmetry_4
_geom_torsion_publ_flag
Dy1 O8 N1 O9 163.6(2) . . . . ?
Dy1 O8 N1 O7 -16.2(2) . . . . ?
Dy1 O7 N1 O9 -162.7(2) . . . . ?
Dy1 O7 N1 O8 17.1(2) . . . . ?
Dy1 O1 C1 O2 -153.2(2) . . . . ?
Dy1 O1 C1 C2 27.4(3) . . . . ?
C3 O3 C2 C1 -175.3(2) . . . . ?
Dy1 O3 C2 C1 -14.1(3) . . . . ?
O2 C1 C2 O3 173.7(2) . . . . ?
O1 C1 C2 O3 -6.8(3) . . . . ?
C2 O3 C3 C4 -4.6(4) . . . . ?
Dy1 O3 C3 C4 -165.3(2) . . . . ?
C2 O3 C3 C8 175.7(2) . . . . ?
Dy1 O3 C3 C8 15.0(3) . . . . ?
O3 C3 C4 C5 -179.6(2) . . . . ?
C8 C3 C4 C5 0.1(4) . . . . ?
C3 C4 C5 C6 -0.2(4) . . . . ?
C4 C5 C6 C7 0.8(4) . . . . ?
C5 C6 C7 C8 -1.2(4) . . . . ?
C6 C7 C8 O4 -178.2(2) . . . . ?
C6 C7 C8 C3 1.1(4) . . . . ?
C9 O4 C8 C7 -19.8(4) . . . . ?
Dy1 O4 C8 C7 166.27(19) . . . . ?
C9 O4 C8 C3 160.9(2) . . . . ?
Dy1 O4 C8 C3 -13.0(3) . . . . ?
C4 C3 C8 C7 -0.5(4) . . . . ?
O3 C3 C8 C7 179.2(2) . . . . ?
C4 C3 C8 O4 178.8(2) . . . . ?
O3 C3 C8 O4 -1.5(3) . . . . ?
C8 O4 C9 C10 -164.3(2) . . . . ?
Dy1 O4 C9 C10 9.8(3) . . . . ?
Dy1 O6 C10 O5 -6.5(5) 4_566 . . . ?
Dy1 O6 C10 C9 174.00(19) 4_566 . . . ?
Dy1 O5 C10 O6 -179.10(19) . . . . ?
Dy1 O5 C10 C9 0.4(3) . . . . ?
O4 C9 C10 O6 172.9(2) . . . . ?
O4 C9 C10 O5 -6.6(3) . . . . ?
